data_7119890
loop_
_publ_author_name
'Eymann, L\'eonard Y M'
'Scopelliti, Rosario'
'Fadaei, Farzaneh T.'
'Cecot, Giacomo'
'Solari, Euro'
'Severin, Kay'

_publ_section_title
;
 Fixation of nitrous oxide by mesoionic and carbanionic N-heterocyclic
 carbenes.
;
_journal_issue 31
_journal_name_full 'Chemical communications (Cambridge, England)'
_journal_page_first 4331
_journal_page_last 4334
_journal_paper_doi 10.1039/c7cc01592e
_journal_volume 53
_journal_year 2017
_chemical_formula_moiety 'C78 H102 K2 N12 O9'
_chemical_formula_sum 'C78 H102 K2 N12 O9'
_chemical_formula_weight 1429.91
_chemical_name_systematic 5_LE-5-69
_space_group_crystal_system monoclinic
_space_group_IT_number 13
_space_group_name_Hall '-P 2yac'
_space_group_name_H-M_alt 'P 1 2/n 1'
_symmetry_space_group_name_Hall '-P 2yac'
_symmetry_space_group_name_H-M 'P 1 2/n 1'
_atom_sites_solution_hydrogens geom
_atom_sites_solution_primary direct
_atom_sites_solution_secondary difmap
_audit_creation_method SHELXL-2016/6
_audit_update_record
;
2017-02-15 deposited with the CCDC.
2017-03-28 downloaded from the CCDC.
;
_cell_angle_alpha 90
_cell_angle_beta 109.3465(12)
_cell_angle_gamma 90
_cell_formula_units_Z 2
_cell_length_a 16.89427(17)
_cell_length_b 12.89091(13)
_cell_length_c 20.8753(2)
_cell_measurement_reflns_used 15448
_cell_measurement_temperature 100.00(10)
_cell_measurement_theta_max 75.4410
_cell_measurement_theta_min 3.4040
_cell_volume 4289.56(8)
_computing_cell_refinement 'CrysAlisPro 1.171.38.43 (Rigaku OD, 2015)'
_computing_data_collection 'CrysAlisPro 1.171.38.43 (Rigaku OD, 2015)'
_computing_data_reduction 'CrysAlisPro 1.171.38.43 (Rigaku OD, 2015)'
_computing_molecular_graphics 'Olex2 (Dolomanov et al., 2009)'
_computing_publication_material 'CIFTAB (Sheldrick, 2016)'
_computing_structure_refinement 'SHELXL-2016/6 (Sheldrick, 2016)'
_computing_structure_solution 'SHELXT (Sheldrick, 2015)'
_diffrn_ambient_environment N~2~
_diffrn_ambient_temperature 100.00(10)
_diffrn_detector 'CCD plate'
_diffrn_detector_area_resol_mean 5.2817
_diffrn_detector_type AtlasS2
_diffrn_measured_fraction_theta_full 1.000
_diffrn_measured_fraction_theta_max 0.985
_diffrn_measurement_details
;
List of Runs (angles in degrees, time in seconds):

  # Type    Start    End  Width  t~exp~   \w     \q     \k     \f   Frames
#--------------------------------------------------------------------------
  1  \w    -31.00  25.00   1.00    3.00    --   41.04 -57.00  90.00   56
  2  \w     33.00  60.00   1.00    3.00    --   41.04-125.00  60.00   27
  3  \w     33.00  97.00   1.00    3.00    --   41.04-125.00  90.00   64
  4  \w     62.00 106.00   1.00   12.00    --  111.85 -94.00 -60.00   44
  5  \w     93.00 122.00   1.00   12.00    --  111.85-125.00-120.00   29
  6  \w     70.00  95.00   1.00   12.00    --  111.85 -94.00   0.00   25
  7  \w     44.00 131.00   1.00   12.00    --  111.85 -45.00 -90.00   87
  8  \w     85.00 156.00   1.00   12.00    --  111.85  30.00 -90.00   71
  9  \w     97.00 175.00   1.00   12.00    --  111.85  45.00   0.00   78
 10  \w    104.00 178.00   1.00   12.00    --  111.85 125.00-120.00   74
 11  \w    109.00 151.00   1.00   12.00    --  111.85 125.00-150.00   42
 12  \w     92.00 173.00   1.00   12.00    --  111.85  61.00 -60.00   81
 13  \w     99.00 173.00   1.00   12.00    --  111.85 125.00-180.00   74
 14  \w     50.00 125.00   1.00   12.00    --  111.85 -61.00-180.00   75
 15  \w     45.00  81.00   1.00    3.00    --   41.04-125.00-180.00   36
 16  \w     32.00  92.00   1.00   12.00    --  111.85 -94.00-180.00   60
 17  \w     39.00  67.00   1.00   12.00    --  111.85-125.00-120.00   28
 18  \w     89.00 120.00   1.00   12.00    --  111.85-125.00 120.00   31
 19  \w    -67.00  32.00   1.00    3.00    --  -41.04  57.00   0.00   99
 20  \w   -109.00 -27.00   1.00    3.00    --  -41.04 -38.00 120.00   82
 21  \w   -113.00  -9.00   1.00    3.00    --  -41.04 -77.00-120.00  104
;
_diffrn_measurement_device 'four-circle diffractometer'
_diffrn_measurement_device_type 'SuperNova, Dual, Cu at zero, AtlasS2'
_diffrn_measurement_method '\w scans'
_diffrn_radiation_monochromator mirror
_diffrn_radiation_probe x-ray
_diffrn_radiation_type 'Cu K\a'
_diffrn_radiation_wavelength 1.54184
_diffrn_reflns_av_R_equivalents 0.0271
_diffrn_reflns_av_unetI/netI 0.0229
_diffrn_reflns_Laue_measured_fraction_full 1.000
_diffrn_reflns_Laue_measured_fraction_max 0.985
_diffrn_reflns_limit_h_max 15
_diffrn_reflns_limit_h_min -21
_diffrn_reflns_limit_k_max 13
_diffrn_reflns_limit_k_min -15
_diffrn_reflns_limit_l_max 26
_diffrn_reflns_limit_l_min -22
_diffrn_reflns_number 30509
_diffrn_reflns_point_group_measured_fraction_full 1.000
_diffrn_reflns_point_group_measured_fraction_max 0.985
_diffrn_reflns_theta_full 67.684
_diffrn_reflns_theta_max 76.053
_diffrn_reflns_theta_min 2.932
_diffrn_source 'micro-focus sealed X-ray tube'
_diffrn_source_type 'SuperNova (Cu) X-ray Source'
_exptl_absorpt_coefficient_mu 1.431
_exptl_absorpt_correction_T_max 0.833
_exptl_absorpt_correction_T_min 0.659
_exptl_absorpt_correction_type gaussian
_exptl_absorpt_process_details
;
CrysAlisPro 1.171.38.43 (Rigaku Oxford Diffraction, 2015)
Numerical absorption correction based on gaussian integration over
a multifaceted crystal model.
Empirical absorption correction using spherical harmonics,
implemented in SCALE3 ABSPACK scaling algorithm.
;
_exptl_crystal_colour yellow
_exptl_crystal_density_diffrn 1.110
_exptl_crystal_description plate
_exptl_crystal_F_000 1536
_exptl_crystal_size_max 0.466
_exptl_crystal_size_mid 0.283
_exptl_crystal_size_min 0.158
_refine_diff_density_max 1.522
_refine_diff_density_min -1.725
_refine_diff_density_rms 0.075
_refine_ls_extinction_method none
_refine_ls_goodness_of_fit_ref 1.029
_refine_ls_hydrogen_treatment constr
_refine_ls_matrix_type full
_refine_ls_number_parameters 537
_refine_ls_number_reflns 8828
_refine_ls_number_restraints 245
_refine_ls_restrained_S_all 1.062
_refine_ls_R_factor_all 0.0931
_refine_ls_R_factor_gt 0.0886
_refine_ls_shift/su_max 0.000
_refine_ls_shift/su_mean 0.000
_refine_ls_structure_factor_coef Fsqd
_refine_ls_weighting_details 'w=1/[\s^2^(Fo^2^)+(0.1089P)^2^+8.3281P] where P=(Fo^2^+2Fc^2^)/3'
_refine_ls_weighting_scheme calc
_refine_ls_wR_factor_gt 0.2284
_refine_ls_wR_factor_ref 0.2326
_reflns_Friedel_coverage 0.000
_reflns_number_gt 8154
_reflns_number_total 8828
_reflns_threshold_expression 'I > 2\s(I)'
_cod_data_source_file c7cc01592e2.cif
_cod_data_source_block shelx
_cod_depositor_comments 'Adding full bibliography for 7119887--7119892.cif.'
_cod_original_cell_volume 4289.55(8)
_cod_database_code 7119890
_shelx_shelxl_version_number 2016/6
_shelx_space_group_comment
;
The symmetry employed for this shelxl refinement is uniquely defined
by the following loop, which should always be used as a source of
symmetry information in preference to the above space-group names.
They are only intended as comments.
;

loop_
_space_group_symop_operation_xyz
'x, y, z'
'-x+1/2, y, -z+1/2'
'-x, -y, -z'
'x-1/2, -y, z-1/2'

loop_
_atom_site_label
_atom_site_type_symbol
_atom_site_fract_x
_atom_site_fract_y
_atom_site_fract_z
_atom_site_U_iso_or_equiv
_atom_site_adp_type
_atom_site_occupancy
_atom_site_site_symmetry_order
_atom_site_calc_flag
_atom_site_refinement_flags_posn
_atom_site_refinement_flags_adp
_atom_site_refinement_flags_occupancy
_atom_site_disorder_assembly
_atom_site_disorder_group
K1A K 0.86343(13) 0.1477(2) 0.23905(10) 0.0646(5) Uani 0.742(3) 1 d D . P A 1
O1A O 0.52099(18) 0.3199(3) 0.30547(15) 0.0457(7) Uani 0.742(3) 1 d D . P A 1
O2A O 0.80178(17) 0.0796(2) 0.33513(13) 0.0342(6) Uani 0.742(3) 1 d D . P A 1
O3A O 0.9488(4) 0.0005(5) 0.1809(3) 0.0989(16) Uani 0.742(3) 1 d D U P A 1
C34A C 1.0269(4) -0.0305(7) 0.2172(4) 0.0922(19) Uani 0.742(3) 1 d D U P A 1
H34A H 1.035379 -0.104246 0.208071 0.111 Uiso 0.742(3) 1 calc R U P A 1
H34B H 1.037343 -0.021571 0.266420 0.111 Uiso 0.742(3) 1 calc R U P A 1
C35A C 1.0840(6) 0.0386(8) 0.1937(4) 0.109(2) Uani 0.742(3) 1 d D U P A 1
H35A H 1.132755 -0.000808 0.190405 0.130 Uiso 0.742(3) 1 calc R U P A 1
H35B H 1.104421 0.097558 0.225257 0.130 Uiso 0.742(3) 1 calc R U P A 1
C36A C 1.0293(4) 0.0759(7) 0.1248(4) 0.095(2) Uani 0.742(3) 1 d D U P A 1
H36A H 1.052336 0.054025 0.089062 0.114 Uiso 0.742(3) 1 calc R U P A 1
H36B H 1.024015 0.152436 0.123922 0.114 Uiso 0.742(3) 1 calc R U P A 1
C37A C 0.9456(5) 0.0246(8) 0.1152(4) 0.094(2) Uani 0.742(3) 1 d D U P A 1
H37A H 0.898665 0.072596 0.093264 0.113 Uiso 0.742(3) 1 calc R U P A 1
H37B H 0.938887 -0.038809 0.087110 0.113 Uiso 0.742(3) 1 calc R U P A 1
C38A C 0.7849(6) 0.3860(5) 0.3085(3) 0.089(2) Uani 0.742(3) 1 d D U P A 1
H38A H 0.747392 0.389116 0.336174 0.107 Uiso 0.742(3) 1 calc R U P A 1
H38B H 0.840809 0.361523 0.337646 0.107 Uiso 0.742(3) 1 calc R U P A 1
C39A C 0.7917(5) 0.4890(5) 0.2800(4) 0.0685(19) Uani 0.742(3) 1 d D U P A 1
H39A H 0.841001 0.493859 0.264533 0.082 Uiso 0.742(3) 1 calc R U P A 1
H39B H 0.793871 0.545498 0.312721 0.082 Uiso 0.742(3) 1 calc R U P A 1
K1B K 0.8632(4) 0.1416(6) 0.2507(4) 0.0646(5) Uani 0.258(3) 1 d D . P A 2
O1B O 0.6304(5) 0.3422(7) 0.3159(4) 0.0457(7) Uani 0.258(3) 1 d D . P A 2
O2B O 0.8606(4) 0.1933(6) 0.3781(4) 0.0342(6) Uani 0.258(3) 1 d D . P A 2
O3B O 0.9421(9) -0.0375(11) 0.2100(8) 0.091(3) Uani 0.258(3) 1 d D U P A 2
C34B C 0.9883(14) 0.0540(15) 0.2285(11) 0.094(3) Uani 0.258(3) 1 d D U P A 2
H34C H 1.036431 0.049358 0.271283 0.113 Uiso 0.258(3) 1 calc R U P A 2
H34D H 0.954123 0.116769 0.227387 0.113 Uiso 0.258(3) 1 calc R U P A 2
C35B C 1.0105(14) 0.036(2) 0.1642(10) 0.098(3) Uani 0.258(3) 1 d D U P A 2
H35C H 1.053541 -0.019607 0.174979 0.118 Uiso 0.258(3) 1 calc R U P A 2
H35D H 1.038273 0.099759 0.156262 0.118 Uiso 0.258(3) 1 calc R U P A 2
C36B C 0.9448(16) 0.007(2) 0.0964(10) 0.094(3) Uani 0.258(3) 1 d D U P A 2
H36C H 0.908735 0.064930 0.072546 0.113 Uiso 0.258(3) 1 calc R U P A 2
H36D H 0.966795 -0.033416 0.065487 0.113 Uiso 0.258(3) 1 calc R U P A 2
C37B C 0.9081(12) -0.0589(17) 0.1404(8) 0.081(3) Uani 0.258(3) 1 d D U P A 2
H37C H 0.846723 -0.047308 0.125553 0.097 Uiso 0.258(3) 1 calc R U P A 2
H37D H 0.917542 -0.133020 0.132861 0.097 Uiso 0.258(3) 1 calc R U P A 2
C38B C 0.8217(9) 0.3777(12) 0.2946(10) 0.059(3) Uani 0.258(3) 1 d D U P A 2
H38C H 0.844143 0.350684 0.341520 0.071 Uiso 0.258(3) 1 calc R U P A 2
H38D H 0.867467 0.386858 0.275280 0.071 Uiso 0.258(3) 1 calc R U P A 2
C39B C 0.7697(16) 0.4717(15) 0.2887(3) 0.077(4) Uani 0.258(3) 1 d D U P A 2
H39C H 0.803940 0.534455 0.305926 0.092 Uiso 0.258(3) 1 calc R U P A 2
H39D H 0.727285 0.463647 0.311668 0.092 Uiso 0.258(3) 1 calc R U P A 2
O4 O 0.750000 0.3152(3) 0.250000 0.0948(18) Uani 1 2 d DS TU P . .
O5 O 1.0361(3) 0.2041(3) 0.2998(2) 0.0957(12) Uani 1 1 d D . . . .
N1 N 0.81774(12) 0.24657(16) 0.50511(10) 0.0202(4) Uani 1 1 d . . . . .
N2 N 0.72440(12) 0.36193(16) 0.50610(11) 0.0223(4) Uani 1 1 d . . . . .
N3 N 0.61030(15) 0.3306(2) 0.40532(13) 0.0370(6) Uani 1 1 d . . . . .
N4 N 0.59155(19) 0.2988(3) 0.34389(15) 0.0548(8) Uani 1 1 d D . . . .
N5 N 0.74135(14) 0.15700(19) 0.39612(12) 0.0313(5) Uani 1 1 d . . . . .
N6 N 0.80694(17) 0.1436(2) 0.37881(13) 0.0390(6) Uani 1 1 d D . . . .
C1 C 0.80087(14) 0.32399(19) 0.54195(12) 0.0206(5) Uani 1 1 d . . . . .
C2 C 0.69130(15) 0.3067(2) 0.44567(13) 0.0229(5) Uani 1 1 d . . . . .
C3 C 0.75037(14) 0.23419(19) 0.44433(12) 0.0221(5) Uani 1 1 d . . . . .
C4 C 0.85671(14) 0.3664(2) 0.60637(12) 0.0226(5) Uani 1 1 d . . . . .
C5 C 0.90495(16) 0.3027(2) 0.65868(13) 0.0286(6) Uani 1 1 d . . . . .
H5 H 0.900859 0.229343 0.654166 0.034 Uiso 1 1 calc R U . . .
C6 C 0.95937(19) 0.3475(3) 0.71781(14) 0.0370(7) Uani 1 1 d . . . . .
H6 H 0.992748 0.304146 0.753336 0.044 Uiso 1 1 calc R U . . .
C7 C 0.96526(18) 0.4538(3) 0.72529(14) 0.0376(7) Uani 1 1 d . . . . .
H7 H 1.002208 0.483366 0.765889 0.045 Uiso 1 1 calc R U . . .
C8 C 0.91729(18) 0.5173(2) 0.67359(15) 0.0336(6) Uani 1 1 d . . . . .
H8 H 0.921239 0.590566 0.678721 0.040 Uiso 1 1 calc R U . . .
C9 C 0.86352(16) 0.4743(2) 0.61436(14) 0.0274(5) Uani 1 1 d . . . . .
H9 H 0.830996 0.518303 0.578868 0.033 Uiso 1 1 calc R U . . .
C10 C 0.88953(15) 0.17761(19) 0.52987(12) 0.0230(5) Uani 1 1 d . . . . .
C11 C 0.96813(15) 0.2127(2) 0.53115(13) 0.0252(5) Uani 1 1 d . . . . .
C12 C 1.03559(17) 0.1451(2) 0.55876(15) 0.0338(6) Uani 1 1 d . . . . .
H12 H 1.090185 0.165926 0.560476 0.041 Uiso 1 1 calc R U . . .
C13 C 1.0249(2) 0.0489(3) 0.58355(16) 0.0398(7) Uani 1 1 d . . . . .
H13 H 1.071794 0.004430 0.602010 0.048 Uiso 1 1 calc R U . . .
C14 C 0.9462(2) 0.0171(2) 0.58158(16) 0.0385(7) Uani 1 1 d . . . . .
H14 H 0.939493 -0.049286 0.598855 0.046 Uiso 1 1 calc R U . . .
C15 C 0.87630(18) 0.0806(2) 0.55474(14) 0.0299(6) Uani 1 1 d . . . . .
C16 C 0.98266(16) 0.3173(2) 0.50379(15) 0.0300(6) Uani 1 1 d . . . . .
H16 H 0.928138 0.355702 0.488918 0.036 Uiso 1 1 calc R U . . .
C17 C 1.0102(2) 0.3017(3) 0.44158(17) 0.0434(7) Uani 1 1 d . . . . .
H17A H 1.064716 0.266625 0.455295 0.065 Uiso 1 1 calc R U . . .
H17B H 1.014906 0.369285 0.421655 0.065 Uiso 1 1 calc R U . . .
H17C H 0.968553 0.259184 0.407974 0.065 Uiso 1 1 calc R U . . .
C18 C 1.04632(18) 0.3819(3) 0.55891(18) 0.0387(7) Uani 1 1 d . . . . .
H18A H 1.024423 0.395000 0.596150 0.058 Uiso 1 1 calc R U . . .
H18B H 1.055815 0.448135 0.539560 0.058 Uiso 1 1 calc R U . . .
H18C H 1.099391 0.343861 0.576215 0.058 Uiso 1 1 calc R U . . .
C19 C 0.7903(2) 0.0434(2) 0.55370(19) 0.0421(7) Uani 1 1 d . . . . .
H19 H 0.748336 0.098409 0.531703 0.050 Uiso 1 1 calc R U . . .
C20 C 0.7880(3) 0.0260(4) 0.6254(3) 0.0675(13) Uani 1 1 d . . . . .
H20A H 0.828430 -0.028079 0.647901 0.101 Uiso 1 1 calc R U . . .
H20B H 0.731496 0.004179 0.623085 0.101 Uiso 1 1 calc R U . . .
H20C H 0.802499 0.090661 0.651364 0.101 Uiso 1 1 calc R U . . .
C21 C 0.7662(3) -0.0556(3) 0.5105(3) 0.0776(15) Uani 1 1 d . . . . .
H21A H 0.768106 -0.041998 0.464890 0.116 Uiso 1 1 calc R U . . .
H21B H 0.709330 -0.076841 0.507438 0.116 Uiso 1 1 calc R U . . .
H21C H 0.805784 -0.111195 0.531766 0.116 Uiso 1 1 calc R U . . .
C22 C 0.67404(14) 0.4308(2) 0.53166(13) 0.0247(5) Uani 1 1 d . . . . .
C23 C 0.66188(15) 0.5330(2) 0.50897(14) 0.0267(5) Uani 1 1 d . . . . .
C24 C 0.61019(16) 0.5942(2) 0.53360(16) 0.0347(6) Uani 1 1 d . . . . .
H24 H 0.600466 0.664387 0.519342 0.042 Uiso 1 1 calc R U . . .
C25 C 0.57285(17) 0.5552(3) 0.57813(17) 0.0389(7) Uani 1 1 d . . . . .
H25 H 0.537854 0.598489 0.594123 0.047 Uiso 1 1 calc R U . . .
C26 C 0.58638(17) 0.4532(3) 0.59950(16) 0.0376(7) Uani 1 1 d . . . . .
H26 H 0.561093 0.427255 0.630697 0.045 Uiso 1 1 calc R U . . .
C27 C 0.63640(16) 0.3878(2) 0.57607(14) 0.0306(6) Uani 1 1 d . . . . .
C28 C 0.70044(16) 0.5775(2) 0.45866(15) 0.0300(6) Uani 1 1 d . . . . .
H28 H 0.744331 0.528028 0.454979 0.036 Uiso 1 1 calc R U . . .
C29 C 0.63416(19) 0.5888(3) 0.38807(17) 0.0409(7) Uani 1 1 d . . . . .
H29A H 0.607706 0.521397 0.373060 0.061 Uiso 1 1 calc R U . . .
H29B H 0.661001 0.613424 0.355863 0.061 Uiso 1 1 calc R U . . .
H29C H 0.591427 0.638843 0.390202 0.061 Uiso 1 1 calc R U . . .
C30 C 0.74237(19) 0.6825(2) 0.48176(19) 0.0410(7) Uani 1 1 d . . . . .
H30A H 0.699647 0.733718 0.482078 0.061 Uiso 1 1 calc R U . . .
H30B H 0.771151 0.705117 0.450416 0.061 Uiso 1 1 calc R U . . .
H30C H 0.783167 0.675875 0.527575 0.061 Uiso 1 1 calc R U . . .
C31 C 0.64558(18) 0.2745(3) 0.59608(16) 0.0380(7) Uani 1 1 d . . . . .
H31 H 0.692088 0.246077 0.581601 0.046 Uiso 1 1 calc R U . . .
C32 C 0.6713(4) 0.2600(5) 0.6716(2) 0.0880(17) Uani 1 1 d . . . . .
H32A H 0.723877 0.297287 0.693621 0.132 Uiso 1 1 calc R U . . .
H32B H 0.679373 0.186013 0.682484 0.132 Uiso 1 1 calc R U . . .
H32C H 0.627386 0.287423 0.688029 0.132 Uiso 1 1 calc R U . . .
C33 C 0.5672(3) 0.2140(3) 0.5578(3) 0.0689(13) Uani 1 1 d . . . . .
H33A H 0.520431 0.237435 0.572067 0.103 Uiso 1 1 calc R U . . .
H33B H 0.577020 0.139910 0.567672 0.103 Uiso 1 1 calc R U . . .
H33C H 0.553554 0.225694 0.508943 0.103 Uiso 1 1 calc R U . . .

loop_
_atom_site_aniso_label
_atom_site_aniso_U_11
_atom_site_aniso_U_22
_atom_site_aniso_U_33
_atom_site_aniso_U_23
_atom_site_aniso_U_13
_atom_site_aniso_U_12
K1A 0.0454(5) 0.1096(9) 0.0290(9) 0.0350(7) -0.0008(5) -0.0200(5)
O1A 0.0342(14) 0.0500(17) 0.0365(15) -0.0030(12) -0.0103(12) 0.0136(12)
O2A 0.0347(13) 0.0379(14) 0.0286(12) -0.0064(10) 0.0086(10) 0.0132(11)
O3A 0.085(3) 0.111(4) 0.101(4) 0.004(3) 0.032(3) 0.023(3)
C34A 0.073(3) 0.101(4) 0.101(4) -0.005(3) 0.028(3) 0.029(3)
C35A 0.097(4) 0.120(5) 0.107(4) 0.003(4) 0.032(4) 0.014(4)
C36A 0.069(3) 0.118(5) 0.098(4) -0.007(4) 0.026(3) 0.038(3)
C37A 0.073(3) 0.115(4) 0.099(4) -0.006(4) 0.035(3) 0.037(3)
C38A 0.120(5) 0.054(3) 0.057(3) 0.001(3) -0.020(4) -0.017(4)
C39A 0.070(4) 0.049(3) 0.070(3) 0.004(2) 0.001(3) -0.025(3)
K1B 0.0454(5) 0.1096(9) 0.0290(9) 0.0350(7) -0.0008(5) -0.0200(5)
O1B 0.0342(14) 0.0500(17) 0.0365(15) -0.0030(12) -0.0103(12) 0.0136(12)
O2B 0.0347(13) 0.0379(14) 0.0286(12) -0.0064(10) 0.0086(10) 0.0132(11)
O3B 0.081(4) 0.100(5) 0.096(5) -0.003(5) 0.036(4) 0.017(4)
C34B 0.078(5) 0.102(5) 0.102(5) 0.005(5) 0.028(5) 0.020(5)
C35B 0.076(4) 0.112(4) 0.106(4) 0.002(4) 0.030(4) 0.022(4)
C36B 0.070(5) 0.109(5) 0.107(5) -0.009(5) 0.033(5) 0.036(5)
C37B 0.072(5) 0.088(6) 0.087(6) -0.014(5) 0.033(5) 0.019(5)
C38B 0.077(6) 0.038(4) 0.048(5) -0.007(4) -0.001(5) -0.001(5)
C39B 0.090(7) 0.042(5) 0.070(6) -0.009(5) -0.012(6) -0.010(6)
O4 0.126(4) 0.043(2) 0.064(3) 0.000 -0.038(3) 0.000
O5 0.118(3) 0.082(2) 0.081(2) -0.012(2) 0.024(2) 0.000(2)
N1 0.0147(9) 0.0216(10) 0.0234(10) -0.0012(8) 0.0050(8) 0.0029(7)
N2 0.0157(9) 0.0245(10) 0.0241(10) -0.0037(8) 0.0032(8) 0.0035(8)
N3 0.0256(12) 0.0403(14) 0.0343(13) -0.0125(10) -0.0045(10) 0.0139(10)
N4 0.0467(17) 0.063(2) 0.0378(15) -0.0031(14) -0.0084(13) -0.0068(15)
N5 0.0232(11) 0.0352(12) 0.0336(12) -0.0115(10) 0.0068(9) 0.0039(9)
N6 0.0415(14) 0.0402(14) 0.0397(14) 0.0069(11) 0.0193(12) 0.0215(11)
C1 0.0149(10) 0.0235(11) 0.0229(11) -0.0011(9) 0.0053(9) 0.0022(9)
C2 0.0183(11) 0.0252(12) 0.0229(11) -0.0034(9) 0.0038(9) 0.0016(9)
C3 0.0167(10) 0.0245(12) 0.0228(11) -0.0031(9) 0.0034(9) 0.0001(9)
C4 0.0151(10) 0.0319(13) 0.0209(11) -0.0029(9) 0.0060(9) 0.0022(9)
C5 0.0264(13) 0.0366(14) 0.0224(12) 0.0012(10) 0.0075(10) 0.0055(11)
C6 0.0325(15) 0.0523(18) 0.0218(13) 0.0029(12) 0.0032(11) 0.0064(13)
C7 0.0290(14) 0.0553(19) 0.0242(13) -0.0098(13) 0.0031(11) -0.0052(13)
C8 0.0290(13) 0.0383(15) 0.0316(14) -0.0100(12) 0.0074(11) -0.0056(11)
C9 0.0208(12) 0.0310(13) 0.0273(13) -0.0044(10) 0.0039(10) 0.0000(10)
C10 0.0195(11) 0.0245(12) 0.0232(11) -0.0011(9) 0.0048(9) 0.0071(9)
C11 0.0192(11) 0.0307(13) 0.0243(12) -0.0018(10) 0.0052(9) 0.0056(10)
C12 0.0206(12) 0.0423(16) 0.0355(15) -0.0025(12) 0.0053(11) 0.0112(11)
C13 0.0362(15) 0.0409(16) 0.0359(15) 0.0014(12) 0.0032(12) 0.0242(13)
C14 0.0445(17) 0.0285(14) 0.0399(16) 0.0043(12) 0.0107(13) 0.0125(12)
C15 0.0328(14) 0.0247(13) 0.0318(13) -0.0002(10) 0.0104(11) 0.0061(11)
C16 0.0169(11) 0.0366(15) 0.0370(14) 0.0044(11) 0.0097(10) 0.0033(10)
C17 0.0335(15) 0.058(2) 0.0438(17) 0.0065(15) 0.0197(14) 0.0015(14)
C18 0.0236(13) 0.0389(16) 0.0532(18) -0.0048(14) 0.0123(13) -0.0005(12)
C19 0.0415(17) 0.0247(14) 0.064(2) 0.0072(14) 0.0230(16) 0.0003(12)
C20 0.065(3) 0.066(3) 0.086(3) 0.039(2) 0.044(2) 0.012(2)
C21 0.056(2) 0.0344(19) 0.143(5) -0.021(2) 0.033(3) -0.0126(17)
C22 0.0134(10) 0.0305(13) 0.0275(12) -0.0077(10) 0.0033(9) 0.0039(9)
C23 0.0150(11) 0.0270(13) 0.0332(13) -0.0083(10) 0.0014(10) 0.0027(9)
C24 0.0185(12) 0.0325(14) 0.0490(17) -0.0138(12) 0.0056(11) 0.0044(10)
C25 0.0205(12) 0.0455(17) 0.0499(17) -0.0204(14) 0.0107(12) 0.0049(12)
C26 0.0213(13) 0.0562(19) 0.0371(15) -0.0107(13) 0.0120(11) 0.0002(12)
C27 0.0172(11) 0.0410(15) 0.0317(13) -0.0038(11) 0.0056(10) 0.0024(10)
C28 0.0192(12) 0.0258(13) 0.0417(15) 0.0000(11) 0.0055(11) 0.0046(10)
C29 0.0317(15) 0.0439(17) 0.0403(16) 0.0065(13) 0.0028(13) -0.0008(13)
C30 0.0247(13) 0.0299(15) 0.064(2) -0.0013(14) 0.0081(13) -0.0003(11)
C31 0.0269(14) 0.0468(17) 0.0432(17) 0.0111(14) 0.0153(12) 0.0079(12)
C32 0.117(4) 0.098(4) 0.046(2) 0.028(2) 0.024(3) 0.031(3)
C33 0.053(2) 0.040(2) 0.097(3) 0.020(2) 0.003(2) -0.0044(17)

loop_
_atom_type_symbol
_atom_type_description
_atom_type_scat_dispersion_real
_atom_type_scat_dispersion_imag
_atom_type_scat_source
C C 0.0181 0.0091 'International Tables Vol C Tables 4.2.6.8 and 6.1.1.4'
H H 0.0000 0.0000 'International Tables Vol C Tables 4.2.6.8 and 6.1.1.4'
K K 0.3868 1.0657 'International Tables Vol C Tables 4.2.6.8 and 6.1.1.4'
N N 0.0311 0.0180 'International Tables Vol C Tables 4.2.6.8 and 6.1.1.4'
O O 0.0492 0.0322 'International Tables Vol C Tables 4.2.6.8 and 6.1.1.4'

loop_
_exptl_crystal_face_index_h
_exptl_crystal_face_index_k
_exptl_crystal_face_index_l
_exptl_crystal_face_perp_dist
-6 -2 13 0.1604
10 3 -2 0.1712
9 2 4 0.2187
2 0 12 0.2355
11 0 -3 0.1651
4 -8 -4 0.1011
3 -8 0 0.0885
-6 5 9 0.1139
-2 7 -7 0.1354
-8 3 10 0.1299
-6 7 0 0.1071
-1 -2 -12 0.1954
7 5 4 0.2062
9 5 -4 0.1444
1 2 12 0.2304
-8 -4 9 0.1494
-9 -5 4 0.1514
-8 -5 0 0.1588
10 0 -10 0.1221
8 4 -9 0.1131
1 3 -12 0.1759
-9 -1 11 0.1554
-2 8 0 0.0666
9 -4 -3 0.1287
-5 -2 13 0.1587
7 -6 -1 0.1189
4 -4 9 0.2194
-1 -7 7 0.1216
-10 -1 0 0.1755
-6 -7 4 0.1246
-4 8 0 0.0796
9 -1 3 0.2159
-2 1 -12 0.1911
8 2 -11 0.1361
3 7 5 0.1719
3 8 -3 0.0829
10 2 -8 0.1364
0 5 10 0.1985
0 -8 -3 0.1169
-4 -7 7 0.1229
-2 -8 1 0.1086
0 8 -1 0.0709
1 -8 0 0.0937
-7 5 9 0.1111
0 -5 10 0.1672
-3 -7 -5 0.1559
-6 -7 1 0.1278

loop_
_geom_angle_atom_site_label_1
_geom_angle_atom_site_label_2
_geom_angle_atom_site_label_3
_geom_angle
_geom_angle_site_symmetry_1
_geom_angle_site_symmetry_3
O2A K1A N5 119.60(11) . 2_655
O2A K1A O2A 75.70(10) . 2_655
N5 K1A O2A 44.29(8) 2_655 2_655
O2A K1A O5 109.97(12) . .
N5 K1A O5 130.42(12) 2_655 .
O2A K1A O5 172.46(13) 2_655 .
O2A K1A N4 156.18(14) . 2_655
N5 K1A N4 64.38(8) 2_655 2_655
O2A K1A N4 106.82(10) 2_655 2_655
O5 K1A N4 70.14(12) . 2_655
O2A K1A O3A 117.98(17) . .
N5 K1A O3A 80.85(14) 2_655 .
O2A K1A O3A 96.03(16) 2_655 .
O5 K1A O3A 77.00(16) . .
N4 K1A O3A 85.61(16) 2_655 .
O2A K1A O4 76.08(8) . .
N5 K1A O4 80.57(7) 2_655 .
O2A K1A O4 73.89(9) 2_655 .
O5 K1A O4 111.91(13) . .
N4 K1A O4 81.87(11) 2_655 .
O3A K1A O4 160.76(14) . .
O2A K1A N6 95.66(10) . 2_655
N5 K1A N6 24.45(7) 2_655 2_655
O2A K1A N6 22.95(7) 2_655 2_655
O5 K1A N6 153.65(12) . 2_655
N4 K1A N6 83.98(9) 2_655 2_655
O3A K1A N6 96.71(14) . 2_655
O4 K1A N6 67.55(7) . 2_655
O2A K1A O1A 147.43(12) . 2_655
N5 K1A O1A 85.56(8) 2_655 2_655
O2A K1A O1A 128.47(10) 2_655 2_655
O5 K1A O1A 48.71(11) . 2_655
N4 K1A O1A 21.65(7) 2_655 2_655
O3A K1A O1A 84.18(16) . 2_655
O4 K1A O1A 89.41(11) . 2_655
N6 K1A O1A 105.61(9) 2_655 2_655
O2A K1A N6 19.41(7) . .
N5 K1A N6 127.67(10) 2_655 .
O2A K1A N6 87.59(9) 2_655 .
O5 K1A N6 99.24(11) . .
N4 K1A N6 138.01(12) 2_655 .
O3A K1A N6 132.92(16) . .
O4 K1A N6 64.20(6) . .
N6 K1A N6 103.44(8) 2_655 .
O1A K1A N6 128.54(11) 2_655 .
O2A K1A K1A 45.18(7) . 2_655
N5 K1A K1A 78.77(8) 2_655 2_655
O2A K1A K1A 42.21(7) 2_655 2_655
O5 K1A K1A 145.31(12) . 2_655
N4 K1A K1A 121.55(9) 2_655 2_655
O3A K1A K1A 132.74(15) . 2_655
O4 K1A K1A 47.14(7) . 2_655
N6 K1A K1A 54.56(7) 2_655 2_655
O1A K1A K1A 135.44(7) 2_655 2_655
N6 K1A K1A 48.92(6) . 2_655
N4 O1A K1A 59.7(2) . 2_655
N6 O2A K1A 112.9(2) . .
N6 O2A K1A 90.71(18) . 2_655
K1A O2A K1A 92.62(11) . 2_655
C34A O3A C37A 109.4(7) . .
C34A O3A K1A 119.5(5) . .
C37A O3A K1A 114.0(5) . .
O3A C34A C35A 104.8(7) . .
O3A C34A H34A 110.8 . .
C35A C34A H34A 110.8 . .
O3A C34A H34B 110.8 . .
C35A C34A H34B 110.8 . .
H34A C34A H34B 108.9 . .
C34A C35A C36A 104.0(7) . .
C34A C35A H35A 110.9 . .
C36A C35A H35A 110.9 . .
C34A C35A H35B 110.9 . .
C36A C35A H35B 110.9 . .
H35A C35A H35B 109.0 . .
C35A C36A C37A 103.7(7) . .
C35A C36A H36A 111.0 . .
C37A C36A H36A 111.0 . .
C35A C36A H36B 111.0 . .
C37A C36A H36B 111.0 . .
H36A C36A H36B 109.0 . .
O3A C37A C36A 103.7(7) . .
O3A C37A H37A 111.0 . .
C36A C37A H37A 111.0 . .
O3A C37A H37B 111.0 . .
C36A C37A H37B 111.0 . .
H37A C37A H37B 109.0 . .
C39A C38A O4 106.6(6) . .
C39A C38A H38A 110.4 . .
O4 C38A H38A 110.4 . .
C39A C38A H38B 110.4 . .
O4 C38A H38B 110.4 . .
H38A C38A H38B 108.6 . .
C38A C39A C39A 98.9(5) . 2_655
C38A C39A H39A 112.0 . .
C39A C39A H39A 112.0 2_655 .
C38A C39A H39B 112.0 . .
C39A C39A H39B 112.0 2_655 .
H39A C39A H39B 109.7 . .
O2B K1B O5 85.8(3) . .
O2B K1B O3B 128.6(4) . .
O5 K1B O3B 79.5(4) . .
O2B K1B O4 66.6(2) . .
O5 K1B O4 111.8(3) . .
O3B K1B O4 163.0(4) . .
O5 K1B O1B 74.4(3) . 2_655
O4 K1B O1B 57.1(2) . 2_655
O5 K1B N5 122.2(3) . 2_655
O4 K1B N5 77.44(18) . 2_655
O5 K1B N4 66.9(2) . 2_655
O4 K1B N4 78.3(2) . 2_655
N5 K1B N4 59.38(16) 2_655 2_655
O2B K1B N6 20.68(14) . .
O5 K1B N6 104.7(3) . .
O3B K1B N6 123.5(4) . .
O4 K1B N6 67.41(15) . .
O1B K1B N6 117.7(3) 2_655 .
N5 K1B N6 129.2(2) 2_655 .
N4 K1B N6 138.6(3) 2_655 .
O2B K1B N6 120.8(3) . 2_655
O5 K1B N6 144.6(3) . 2_655
O3B K1B N6 97.3(4) . 2_655
O4 K1B N6 65.97(15) . 2_655
O1B K1B N6 76.1(2) 2_655 2_655
N5 K1B N6 23.47(8) 2_655 2_655
N4 K1B N6 78.49(19) 2_655 2_655
N6 K1B N6 106.13(19) . 2_655
O5 K1B K1B 154.3(3) . 2_655
O4 K1B K1B 49.55(16) . 2_655
N5 K1B K1B 75.1(2) 2_655 2_655
N4 K1B K1B 117.0(2) 2_655 2_655
N6 K1B K1B 54.35(18) . 2_655
N6 K1B K1B 51.79(18) 2_655 2_655
N4 O1B K1B 86.0(5) . 2_655
N6 O2B K1B 98.4(4) . .
C34B O3B C37B 117.0(18) . .
C34B O3B K1B 61.3(9) . .
C37B O3B K1B 112.7(11) . .
O3B C34B C35B 84.5(17) . .
O3B C34B H34C 114.6 . .
C35B C34B H34C 114.6 . .
O3B C34B H34D 114.6 . .
C35B C34B H34D 114.6 . .
H34C C34B H34D 111.7 . .
C34B C35B C36B 123(2) . .
C34B C35B C37B 82.6(14) . .
C36B C35B C37B 48.0(9) . .
C34B C35B H35C 106.7 . .
C36B C35B H35C 106.7 . .
C37B C35B H35C 97.1 . .
C34B C35B H35D 106.7 . .
C36B C35B H35D 106.7 . .
C37B C35B H35D 150.3 . .
H35C C35B H35D 106.6 . .
C37B C36B C35B 83.8(18) . .
C37B C36B H36C 114.7 . .
C35B C36B H36C 114.7 . .
C37B C36B H36D 114.7 . .
C35B C36B H36D 114.7 . .
H36C C36B H36D 111.8 . .
O3B C37B C36B 114.0(18) . .
O3B C37B C35B 66.8(13) . .
C36B C37B C35B 48.2(9) . .
O3B C37B H37C 108.8 . .
C36B C37B H37C 108.8 . .
C35B C37B H37C 134.6 . .
O3B C37B H37D 108.8 . .
C36B C37B H37D 108.8 . .
C35B C37B H37D 116.6 . .
H37C C37B H37D 107.7 . .
C39B C38B O4 93.1(11) . .
C39B C38B H38C 113.1 . .
O4 C38B H38C 113.1 . .
C39B C38B H38D 113.1 . .
O4 C38B H38D 113.1 . .
H38C C38B H38D 110.5 . .
C38B C39B H39C 112.3 . .
C39B C39B H39C 112.3 2_655 .
C38B C39B H39D 112.3 . .
C39B C39B H39D 112.3 2_655 .
H39C C39B H39D 109.9 . .
C38A O4 C38A 104.0(6) . 2_655
C38A O4 C38B 101.6(7) . 2_655
C38B O4 C38B 114.8(13) 2_655 .
C38B O4 K1B 143.6(9) 2_655 .
C38B O4 K1B 90.9(7) . .
C38A O4 K1B 123.6(4) . 2_655
C38A O4 K1B 112.6(4) 2_655 2_655
C38A O4 K1A 115.1(4) . .
C38A O4 K1A 118.6(4) 2_655 .
C38A O4 K1A 118.6(4) . 2_655
C38A O4 K1A 115.1(4) 2_655 2_655
K1A O4 K1A 85.72(15) . 2_655
C1 N1 C3 109.79(19) . .
C1 N1 C10 124.0(2) . .
C3 N1 C10 125.6(2) . .
C1 N2 C2 109.9(2) . .
C1 N2 C22 126.0(2) . .
C2 N2 C22 122.5(2) . .
N4 N3 C2 113.9(2) . .
O1B N4 N3 111.0(5) . .
O1A N4 N3 116.6(3) . .
O1A N4 K1A 98.6(2) . 2_655
N3 N4 K1A 142.4(2) . 2_655
O1A N4 K1B 96.9(3) . 2_655
N3 N4 K1B 144.6(3) . 2_655
N6 N5 C3 113.7(2) . .
N6 N5 K1A 91.55(18) . 2_655
C3 N5 K1A 130.10(18) . 2_655
N6 N5 K1B 88.5(2) . 2_655
C3 N5 K1B 132.5(2) . 2_655
O2B N6 N5 135.0(4) . .
O2A N6 N5 116.7(3) . .
O2A N6 K1A 66.34(18) . 2_655
N5 N6 K1A 64.00(16) . 2_655
O2B N6 K1B 60.9(4) . .
N5 N6 K1B 141.0(2) . .
O2A N6 K1B 62.8(2) . 2_655
N5 N6 K1B 68.0(2) . 2_655
O2A N6 K1A 47.69(18) . .
N5 N6 K1A 139.6(2) . .
K1A N6 K1A 76.53(8) 2_655 .
N1 C1 N2 107.2(2) . .
N1 C1 C4 127.3(2) . .
N2 C1 C4 125.4(2) . .
C3 C2 N3 135.8(2) . .
C3 C2 N2 106.8(2) . .
N3 C2 N2 117.2(2) . .
C2 C3 N5 126.6(2) . .
C2 C3 N1 106.3(2) . .
N5 C3 N1 126.7(2) . .
C5 C4 C9 119.2(2) . .
C5 C4 C1 122.0(2) . .
C9 C4 C1 118.7(2) . .
C4 C5 C6 119.5(3) . .
C4 C5 H5 120.3 . .
C6 C5 H5 120.3 . .
C7 C6 C5 120.8(3) . .
C7 C6 H6 119.6 . .
C5 C6 H6 119.6 . .
C6 C7 C8 119.9(3) . .
C6 C7 H7 120.1 . .
C8 C7 H7 120.1 . .
C7 C8 C9 120.1(3) . .
C7 C8 H8 120.0 . .
C9 C8 H8 120.0 . .
C8 C9 C4 120.5(3) . .
C8 C9 H9 119.8 . .
C4 C9 H9 119.8 . .
C11 C10 C15 123.4(2) . .
C11 C10 N1 119.0(2) . .
C15 C10 N1 117.5(2) . .
C10 C11 C12 116.5(3) . .
C10 C11 C16 123.6(2) . .
C12 C11 C16 119.9(2) . .
C13 C12 C11 121.7(3) . .
C13 C12 H12 119.2 . .
C11 C12 H12 119.2 . .
C12 C13 C14 120.1(3) . .
C12 C13 H13 120.0 . .
C14 C13 H13 120.0 . .
C13 C14 C15 121.2(3) . .
C13 C14 H14 119.4 . .
C15 C14 H14 119.4 . .
C14 C15 C10 117.1(3) . .
C14 C15 C19 119.9(3) . .
C10 C15 C19 123.0(2) . .
C11 C16 C17 109.6(2) . .
C11 C16 C18 111.2(2) . .
C17 C16 C18 111.9(2) . .
C11 C16 H16 108.0 . .
C17 C16 H16 108.0 . .
C18 C16 H16 108.0 . .
C16 C17 H17A 109.5 . .
C16 C17 H17B 109.5 . .
H17A C17 H17B 109.5 . .
C16 C17 H17C 109.5 . .
H17A C17 H17C 109.5 . .
H17B C17 H17C 109.5 . .
C16 C18 H18A 109.5 . .
C16 C18 H18B 109.5 . .
H18A C18 H18B 109.5 . .
C16 C18 H18C 109.5 . .
H18A C18 H18C 109.5 . .
H18B C18 H18C 109.5 . .
C15 C19 C20 111.5(3) . .
C15 C19 C21 109.6(3) . .
C20 C19 C21 111.4(4) . .
C15 C19 H19 108.1 . .
C20 C19 H19 108.1 . .
C21 C19 H19 108.1 . .
C19 C20 H20A 109.5 . .
C19 C20 H20B 109.5 . .
H20A C20 H20B 109.5 . .
C19 C20 H20C 109.5 . .
H20A C20 H20C 109.5 . .
H20B C20 H20C 109.5 . .
C19 C21 H21A 109.5 . .
C19 C21 H21B 109.5 . .
H21A C21 H21B 109.5 . .
C19 C21 H21C 109.5 . .
H21A C21 H21C 109.5 . .
H21B C21 H21C 109.5 . .
C23 C22 C27 123.5(2) . .
C23 C22 N2 119.6(2) . .
C27 C22 N2 116.8(2) . .
C22 C23 C24 116.7(3) . .
C22 C23 C28 122.9(2) . .
C24 C23 C28 120.4(3) . .
C25 C24 C23 121.6(3) . .
C25 C24 H24 119.2 . .
C23 C24 H24 119.2 . .
C24 C25 C26 120.0(3) . .
C24 C25 H25 120.0 . .
C26 C25 H25 120.0 . .
C25 C26 C27 121.1(3) . .
C25 C26 H26 119.4 . .
C27 C26 H26 119.4 . .
C26 C27 C22 117.0(3) . .
C26 C27 C31 120.4(3) . .
C22 C27 C31 122.5(2) . .
C23 C28 C30 112.1(3) . .
C23 C28 C29 110.9(2) . .
C30 C28 C29 109.5(2) . .
C23 C28 H28 108.1 . .
C30 C28 H28 108.1 . .
C29 C28 H28 108.1 . .
C28 C29 H29A 109.5 . .
C28 C29 H29B 109.5 . .
H29A C29 H29B 109.5 . .
C28 C29 H29C 109.5 . .
H29A C29 H29C 109.5 . .
H29B C29 H29C 109.5 . .
C28 C30 H30A 109.5 . .
C28 C30 H30B 109.5 . .
H30A C30 H30B 109.5 . .
C28 C30 H30C 109.5 . .
H30A C30 H30C 109.5 . .
H30B C30 H30C 109.5 . .
C32 C31 C27 112.1(3) . .
C32 C31 C33 112.8(4) . .
C27 C31 C33 111.0(3) . .
C32 C31 H31 106.8 . .
C27 C31 H31 106.8 . .
C33 C31 H31 106.8 . .
C31 C32 H32A 109.5 . .
C31 C32 H32B 109.5 . .
H32A C32 H32B 109.5 . .
C31 C32 H32C 109.5 . .
H32A C32 H32C 109.5 . .
H32B C32 H32C 109.5 . .
C31 C33 H33A 109.5 . .
C31 C33 H33B 109.5 . .
H33A C33 H33B 109.5 . .
C31 C33 H33C 109.5 . .
H33A C33 H33C 109.5 . .
H33B C33 H33C 109.5 . .

loop_
_geom_bond_atom_site_label_1
_geom_bond_atom_site_label_2
_geom_bond_distance
_geom_bond_site_symmetry_2
K1A O2A 2.695(3) .
K1A N5 2.793(3) 2_655
K1A O2A 2.845(3) 2_655
K1A O5 2.862(5) .
K1A N4 2.871(4) 2_655
K1A O3A 2.884(5) .
K1A O4 2.946(4) .
K1A N6 3.106(4) 2_655
K1A O1A 3.287(4) 2_655
K1A N6 3.357(3) .
K1A K1A 4.008(4) 2_655
O1A N4 1.227(4) .
O2A N6 1.211(3) .
O3A C34A 1.345(7) .
O3A C37A 1.391(8) .
C34A C35A 1.508(8) .
C34A H34A 0.9900 .
C34A H34B 0.9900 .
C35A C36A 1.508(8) .
C35A H35A 0.9900 .
C35A H35B 0.9900 .
C36A C37A 1.513(8) .
C36A H36A 0.9900 .
C36A H36B 0.9900 .
C37A H37A 0.9900 .
C37A H37B 0.9900 .
C38A C39A 1.475(8) .
C38A O4 1.481(6) .
C38A H38A 0.9900 .
C38A H38B 0.9900 .
C39A C39A 1.546(13) 2_655
C39A H39A 0.9900 .
C39A H39B 0.9900 .
K1B O2B 2.757(8) .
K1B O5 2.871(9) .
K1B O3B 2.929(8) .
K1B O4 2.941(7) .
K1B O1B 2.953(12) 2_655
K1B N5 2.994(8) 2_655
K1B N4 3.096(9) 2_655
K1B N6 3.122(8) .
K1B N6 3.228(8) 2_655
K1B K1B 3.816(13) 2_655
O1B N4 1.157(7) .
O2B N6 1.114(6) .
O3B C34B 1.396(10) .
O3B C37B 1.402(10) .
C34B C35B 1.527(7) .
C34B H34C 0.9900 .
C34B H34D 0.9900 .
C35B C36B 1.529(7) .
C35B C37B 2.04(3) .
C35B H35C 0.9900 .
C35B H35D 0.9900 .
C36B C37B 1.524(7) .
C36B H36C 0.9900 .
C36B H36D 0.9900 .
C37B H37C 0.9900 .
C37B H37D 0.9900 .
C38B C39B 1.478(12) .
C38B O4 1.495(9) .
C38B H38C 0.9900 .
C38B H38D 0.9900 .
C39B C39B 1.532(10) 2_655
C39B H39C 0.9900 .
C39B H39D 0.9900 .
N1 C1 1.347(3) .
N1 C3 1.405(3) .
N1 C10 1.454(3) .
N2 C1 1.352(3) .
N2 C2 1.394(3) .
N2 C22 1.449(3) .
N3 N4 1.282(4) .
N3 C2 1.383(3) .
N5 N6 1.286(3) .
N5 C3 1.387(3) .
C1 C4 1.468(3) .
C2 C3 1.375(3) .
C4 C5 1.393(4) .
C4 C9 1.402(4) .
C5 C6 1.397(4) .
C5 H5 0.9500 .
C6 C7 1.380(5) .
C6 H6 0.9500 .
C7 C8 1.383(4) .
C7 H7 0.9500 .
C8 C9 1.385(4) .
C8 H8 0.9500 .
C9 H9 0.9500 .
C10 C11 1.395(4) .
C10 C15 1.400(4) .
C11 C12 1.399(4) .
C11 C16 1.516(4) .
C12 C13 1.378(5) .
C12 H12 0.9500 .
C13 C14 1.379(5) .
C13 H13 0.9500 .
C14 C15 1.392(4) .
C14 H14 0.9500 .
C15 C19 1.524(4) .
C16 C17 1.531(4) .
C16 C18 1.534(4) .
C16 H16 1.0000 .
C17 H17A 0.9800 .
C17 H17B 0.9800 .
C17 H17C 0.9800 .
C18 H18A 0.9800 .
C18 H18B 0.9800 .
C18 H18C 0.9800 .
C19 C20 1.527(6) .
C19 C21 1.537(5) .
C19 H19 1.0000 .
C20 H20A 0.9800 .
C20 H20B 0.9800 .
C20 H20C 0.9800 .
C21 H21A 0.9800 .
C21 H21B 0.9800 .
C21 H21C 0.9800 .
C22 C23 1.392(4) .
C22 C27 1.401(4) .
C23 C24 1.395(4) .
C23 C28 1.520(4) .
C24 C25 1.379(5) .
C24 H24 0.9500 .
C25 C26 1.384(5) .
C25 H25 0.9500 .
C26 C27 1.392(4) .
C26 H26 0.9500 .
C27 C31 1.513(4) .
C28 C30 1.529(4) .
C28 C29 1.534(4) .
C28 H28 1.0000 .
C29 H29A 0.9800 .
C29 H29B 0.9800 .
C29 H29C 0.9800 .
C30 H30A 0.9800 .
C30 H30B 0.9800 .
C30 H30C 0.9800 .
C31 C32 1.502(5) .
C31 C33 1.516(5) .
C31 H31 1.0000 .
C32 H32A 0.9800 .
C32 H32B 0.9800 .
C32 H32C 0.9800 .
C33 H33A 0.9800 .
C33 H33B 0.9800 .
C33 H33C 0.9800 .

loop_
_geom_torsion_atom_site_label_1
_geom_torsion_atom_site_label_2
_geom_torsion_atom_site_label_3
_geom_torsion_atom_site_label_4
_geom_torsion
_geom_torsion_site_symmetry_1
_geom_torsion_site_symmetry_4
C37A O3A C34A C35A 38.2(9) . .
K1A O3A C34A C35A -95.8(7) . .
O3A C34A C35A C36A -22.0(9) . .
C34A C35A C36A C37A 0.0(9) . .
C34A O3A C37A C36A -37.9(9) . .
K1A O3A C37A C36A 98.8(6) . .
C35A C36A C37A O3A 21.1(9) . .
O4 C38A C39A C39A 40.5(10) . 2_655
C37B O3B C34B C35B -31(2) . .
K1B O3B C34B C35B -133.2(16) . .
O3B C34B C35B C36B 46(3) . .
O3B C34B C35B C37B 18.4(12) . .
C34B C35B C36B C37B -39(3) . .
C34B O3B C37B C36B 15(3) . .
K1B O3B C37B C36B 83(2) . .
C34B O3B C37B C35B 24.5(16) . .
K1B O3B C37B C35B 92.8(12) . .
C35B C36B C37B O3B 12(2) . .
O4 C38B C39B C39B -50(2) . 2_655
C39A C38A O4 C38A -16.3(4) . 2_655
C39A C38A O4 K1A 115.1(6) . .
C39A C38A O4 K1A -145.6(6) . 2_655
C39B C38B O4 C38B 19.9(9) . 2_655
C39B C38B O4 K1B 173.2(12) . .
C39B C38B O4 K1B -111.0(14) . 2_655
K1B O1B N4 N3 142.5(3) 2_655 .
K1A O1A N4 N3 -166.6(4) 2_655 .
C2 N3 N4 O1B -66.3(6) . .
C2 N3 N4 O1A -178.5(3) . .
C2 N3 N4 K1A 23.5(6) . 2_655
C2 N3 N4 K1B 22.0(6) . 2_655
K1B O2B N6 N5 -134.5(4) . .
K1B O2B N6 K1B -46.8(4) . 2_655
K1A O2A N6 N5 134.0(2) . .
K1A O2A N6 N5 40.9(3) 2_655 .
K1A O2A N6 K1A 93.14(16) . 2_655
K1A O2A N6 K1A -93.14(16) 2_655 .
C3 N5 N6 O2B -26.0(7) . .
K1B N5 N6 O2B 110.7(6) 2_655 .
C3 N5 N6 O2A -177.5(3) . .
K1A N5 N6 O2A -41.8(3) 2_655 .
C3 N5 N6 K1A -135.7(3) . 2_655
C3 N5 N6 K1B -124.1(4) . .
K1B N5 N6 K1B 12.5(3) 2_655 .
C3 N5 N6 K1B -136.7(3) . 2_655
C3 N5 N6 K1A -122.4(3) . .
K1A N5 N6 K1A 13.3(3) 2_655 .
C3 N1 C1 N2 -0.3(3) . .
C10 N1 C1 N2 -172.1(2) . .
C3 N1 C1 C4 -175.7(2) . .
C10 N1 C1 C4 12.5(4) . .
C2 N2 C1 N1 0.9(3) . .
C22 N2 C1 N1 166.7(2) . .
C2 N2 C1 C4 176.4(2) . .
C22 N2 C1 C4 -17.8(4) . .
N4 N3 C2 C3 -22.8(5) . .
N4 N3 C2 N2 162.4(3) . .
C1 N2 C2 C3 -1.1(3) . .
C22 N2 C2 C3 -167.5(2) . .
C1 N2 C2 N3 175.1(2) . .
C22 N2 C2 N3 8.7(4) . .
N3 C2 C3 N5 -0.6(5) . .
N2 C2 C3 N5 174.6(2) . .
N3 C2 C3 N1 -174.3(3) . .
N2 C2 C3 N1 0.9(3) . .
N6 N5 C3 C2 139.2(3) . .
K1A N5 C3 C2 25.0(4) 2_655 .
K1B N5 C3 C2 27.7(4) 2_655 .
N6 N5 C3 N1 -48.4(4) . .
K1A N5 C3 N1 -162.52(19) 2_655 .
K1B N5 C3 N1 -159.8(2) 2_655 .
C1 N1 C3 C2 -0.4(3) . .
C10 N1 C3 C2 171.3(2) . .
C1 N1 C3 N5 -174.1(2) . .
C10 N1 C3 N5 -2.4(4) . .
N1 C1 C4 C5 -43.5(4) . .
N2 C1 C4 C5 141.9(3) . .
N1 C1 C4 C9 134.4(3) . .
N2 C1 C4 C9 -40.3(4) . .
C9 C4 C5 C6 -0.3(4) . .
C1 C4 C5 C6 177.5(2) . .
C4 C5 C6 C7 0.7(4) . .
C5 C6 C7 C8 -0.5(5) . .
C6 C7 C8 C9 -0.1(4) . .
C7 C8 C9 C4 0.4(4) . .
C5 C4 C9 C8 -0.2(4) . .
C1 C4 C9 C8 -178.2(2) . .
C1 N1 C10 C11 -78.6(3) . .
C3 N1 C10 C11 110.8(3) . .
C1 N1 C10 C15 98.0(3) . .
C3 N1 C10 C15 -72.6(3) . .
C15 C10 C11 C12 0.4(4) . .
N1 C10 C11 C12 176.8(2) . .
C15 C10 C11 C16 179.5(2) . .
N1 C10 C11 C16 -4.1(4) . .
C10 C11 C12 C13 -0.2(4) . .
C16 C11 C12 C13 -179.3(3) . .
C11 C12 C13 C14 0.0(5) . .
C12 C13 C14 C15 0.1(5) . .
C13 C14 C15 C10 0.1(4) . .
C13 C14 C15 C19 -179.7(3) . .
C11 C10 C15 C14 -0.3(4) . .
N1 C10 C15 C14 -176.8(2) . .
C11 C10 C15 C19 179.4(3) . .
N1 C10 C15 C19 3.0(4) . .
C10 C11 C16 C17 -113.3(3) . .
C12 C11 C16 C17 65.8(3) . .
C10 C11 C16 C18 122.5(3) . .
C12 C11 C16 C18 -58.4(3) . .
C14 C15 C19 C20 62.7(4) . .
C10 C15 C19 C20 -117.0(3) . .
C14 C15 C19 C21 -61.1(4) . .
C10 C15 C19 C21 119.2(4) . .
C1 N2 C22 C23 110.5(3) . .
C2 N2 C22 C23 -85.3(3) . .
C1 N2 C22 C27 -72.6(3) . .
C2 N2 C22 C27 91.5(3) . .
C27 C22 C23 C24 1.1(4) . .
N2 C22 C23 C24 177.7(2) . .
C27 C22 C23 C28 -177.6(2) . .
N2 C22 C23 C28 -1.0(4) . .
C22 C23 C24 C25 -0.1(4) . .
C28 C23 C24 C25 178.6(3) . .
C23 C24 C25 C26 0.1(4) . .
C24 C25 C26 C27 -0.9(4) . .
C25 C26 C27 C22 1.8(4) . .
C25 C26 C27 C31 -175.7(3) . .
C23 C22 C27 C26 -1.9(4) . .
N2 C22 C27 C26 -178.6(2) . .
C23 C22 C27 C31 175.5(3) . .
N2 C22 C27 C31 -1.2(4) . .
C22 C23 C28 C30 -132.5(3) . .
C24 C23 C28 C30 48.9(3) . .
C22 C23 C28 C29 104.9(3) . .
C24 C23 C28 C29 -73.7(3) . .
C26 C27 C31 C32 -52.5(4) . .
C22 C27 C31 C32 130.2(4) . .
C26 C27 C31 C33 74.8(4) . .
C22 C27 C31 C33 -102.5(4) . .
